data_2103392
loop_
_publ_author_name
'Marsh, Richard E.'

_publ_section_title
;
 The space groups of point group <i>C</i>~3~: some corrections, some
 comments
;
_journal_issue 5
_journal_name_full 'Acta Crystallographica Section B'
_journal_page_first 893
_journal_page_last 899
_journal_paper_doi 10.1107/S0108768102011758
_journal_volume 58
_journal_year 2002
_chemical_formula_moiety 'C24 H54 N8'
_chemical_formula_sum 'C24 H54 N8'
_symmetry_cell_setting trigonal
_symmetry_space_group_name_H-M 'R -3 m'
_cell_angle_alpha 90.0
_cell_angle_beta 90.0
_cell_angle_gamma 120.0
_cell_formula_units_Z 3
_cell_length_a 14.555
_cell_length_b 14.555
_cell_length_c 11.446
_cell_volume 2099.949
_cod_data_source_file bk0117.cif
_cod_data_source_block HOVCAW
_cod_depositor_comments
;
 Adding the _cell_formula_units_Z and _chemical_formula_moiety data items
 after consulting the original publication.

 Antanas Vaitkus,
 2017-08-03
;
_cod_database_code 2103392

loop_
_atom_site_label
_atom_site_fract_x
_atom_site_fract_y
_atom_site_fract_z
N1 0.0 0.0 -0.2630
C1 0.0862 0.1028 -0.3018
C2 0.1962 0.1292 -0.2593
N2 0.1996 0.0998 -0.1324
C5 0.1662 0.1760 -0.0662
C13 0.3110 0.1555 -0.1036
